data_2310825
loop_
_publ_author_name
'Brodersen, K.'

_publ_section_title
;
 Die Struktur von Hg2 N H Br2
;
_journal_name_full 'Acta Crystallographica (1,1948-23,1967)'
_journal_page_first 723
_journal_page_last 726
_journal_volume 8
_journal_year 1955
_chemical_formula_sum 'Br2 H Hg2 N'
_chemical_name_systematic 'Hg2 N H Br2'
_space_group_IT_number 150
_symmetry_space_group_name_Hall 'P 3 2"'
_symmetry_space_group_name_H-M 'P 3 2 1'
_cell_angle_alpha 90
_cell_angle_beta 90
_cell_angle_gamma 120
_cell_formula_units_Z 2
_cell_length_a 6.971
_cell_length_b 6.971
_cell_length_c 6.165
_cell_volume 259.450
_citation_journal_id_ASTM ACCRA9
_cod_data_source_file Brodersen_ACCRA9_1955_520.cif
_cod_data_source_block H1Br2Hg2N1
_cod_original_cell_volume 259.4501
_cod_original_formula_sum 'H1 Br2 Hg2 N1'
_cod_database_code 2310825

loop_
_symmetry_equiv_pos_as_xyz
x,y,z
-y,x-y,z
-x+y,-x,z
y,x,-z
-x,-x+y,-z
x-y,-y,-z

loop_
_atom_site_label
_atom_site_type_symbol
_atom_site_fract_x
_atom_site_fract_y
_atom_site_fract_z
_atom_site_occupancy
_atom_site_U_iso_or_equiv
N1 N-3 0.3333 0.6667 0.113 1 0.0
Hg2 Hg+2 0.5 0 0 1 0.0
Hg1 Hg+2 0 0 0.5 1 0.0
Br2 Br-1 0.37 0 0.5 1 0.0
Br1 Br-1 0 0 0 1 0.0
